data_2240765
loop_
_publ_author_name
'Ko\,cak, Figen'
'Tanak, Hasan'
'A\(gar, Erbil'
'Do\(gan, Onur Erman'
'\"Ozdemir, Nam\?ik'

_publ_section_title
;
 Crystal structure of 2-{[(5-nitrothiophen-2-yl)methylidene]amino}phenol
;
_journal_coeditor_code HB7421
_journal_issue 6
_journal_name_full 'Acta Crystallographica Section E'
_journal_page_first o418
_journal_paper_doi 10.1107/S2056989015009202
_journal_volume 71
_journal_year 2015
_chemical_formula_iupac 'C11 H8 N2 O3 S'
_chemical_formula_moiety 'C11 H8 N2 O3 S'
_chemical_formula_sum 'C11 H8 N2 O3 S'
_chemical_formula_weight 248.25
_chemical_name_systematic
;
2-{[(5-Nitrothiophen-2-yl)methylidene]amino}phenol
;
_space_group_IT_number 14
_symmetry_cell_setting monoclinic
_symmetry_space_group_name_Hall '-P 2ybc'
_symmetry_space_group_name_H-M 'P 1 21/c 1'
_atom_sites_solution_hydrogens geom
_atom_sites_solution_primary direct
_atom_sites_solution_secondary difmap
_audit_creation_method SHELXL-97
_cell_angle_alpha 90.00
_cell_angle_beta 93.566(5)
_cell_angle_gamma 90.00
_cell_formula_units_Z 4
_cell_length_a 10.642(5)
_cell_length_b 7.043(5)
_cell_length_c 14.535(5)
_cell_measurement_reflns_used 9881
_cell_measurement_temperature 293(2)
_cell_measurement_theta_max 29.03
_cell_measurement_theta_min 1.92
_cell_volume 1087.3(10)
_computing_cell_refinement
;
X-AREA (Stoe & Cie, 2002)
;
_computing_data_collection
;
X-AREA (Stoe & Cie, 2002)
;
_computing_data_reduction
;
X-RED32 (Stoe & Cie, 2002)
;
_computing_molecular_graphics
;
ORTEP-3 for Windows (Farrugia, 2012)
;
_computing_publication_material
;
WinGX (Farrugia, 2012)
;
_computing_structure_refinement
;
SHELXL97 (Sheldrick, 2008)
;
_computing_structure_solution
;
SHELXS97 (Sheldrick, 2008)
;
_diffrn_ambient_temperature 293(2)
_diffrn_detector_area_resol_mean 6.67
_diffrn_measured_fraction_theta_full 1.000
_diffrn_measured_fraction_theta_max 1.000
_diffrn_measurement_device_type 'Stoe IPDS'
_diffrn_measurement_method 'rotation method'
_diffrn_radiation_monochromator graphite
_diffrn_radiation_source 'fine-focus sealed tube'
_diffrn_radiation_type MoK\a
_diffrn_radiation_wavelength 0.71069
_diffrn_reflns_av_R_equivalents 0.1137
_diffrn_reflns_av_sigmaI/netI 0.1022
_diffrn_reflns_limit_h_max 13
_diffrn_reflns_limit_h_min -13
_diffrn_reflns_limit_k_max 8
_diffrn_reflns_limit_k_min -8
_diffrn_reflns_limit_l_max 18
_diffrn_reflns_limit_l_min -18
_diffrn_reflns_number 7883
_diffrn_reflns_theta_full 26.50
_diffrn_reflns_theta_max 26.50
_diffrn_reflns_theta_min 1.92
_exptl_absorpt_coefficient_mu 0.294
_exptl_absorpt_correction_T_max 0.9649
_exptl_absorpt_correction_T_min 0.8772
_exptl_absorpt_correction_type integration
_exptl_absorpt_process_details
;
(X-RED32; Stoe & Cie, 2002)
;
_exptl_crystal_colour 'dark brown'
_exptl_crystal_density_diffrn 1.516
_exptl_crystal_description prism
_exptl_crystal_F_000 512
_exptl_crystal_size_max 0.68
_exptl_crystal_size_mid 0.37
_exptl_crystal_size_min 0.15
_refine_diff_density_max 0.886
_refine_diff_density_min -0.447
_refine_ls_extinction_method none
_refine_ls_goodness_of_fit_ref 0.980
_refine_ls_hydrogen_treatment mixed
_refine_ls_matrix_type full
_refine_ls_number_parameters 186
_refine_ls_number_reflns 2254
_refine_ls_number_restraints 0
_refine_ls_restrained_S_all 0.980
_refine_ls_R_factor_all 0.0766
_refine_ls_R_factor_gt 0.0635
_refine_ls_shift/su_max 0.000
_refine_ls_shift/su_mean 0.000
_refine_ls_structure_factor_coef Fsqd
_refine_ls_weighting_details 'calc w=1/[\s^2^(Fo^2^)+(0.0675P)^2^] where P=(Fo^2^+2Fc^2^)/3'
_refine_ls_weighting_scheme calc
_refine_ls_wR_factor_gt 0.0945
_refine_ls_wR_factor_ref 0.1004
_reflns_number_gt 1696
_reflns_number_total 2254
_reflns_threshold_expression I>2\s(I)
_cod_data_source_file hb7421sup1.cif
_cod_data_source_block I
_cod_original_sg_symbol_H-M 'P 21/c'
_cod_database_code 2240765
_cod_database_fobs_code 2240765

loop_
_symmetry_equiv_pos_as_xyz
'x, y, z'
'-x, y+1/2, -z+1/2'
'-x, -y, -z'
'x, -y-1/2, z-1/2'

loop_
_atom_site_type_symbol
_atom_site_label
_atom_site_fract_x
_atom_site_fract_y
_atom_site_fract_z
_atom_site_U_iso_or_equiv
_atom_site_adp_type
_atom_site_calc_flag
_atom_site_occupancy
_atom_site_symmetry_multiplicity
S S1 0.58190(4) 0.11508(6) 0.11107(3) 0.04605(16) Uani d 1 1
N N2 0.41409(13) 0.10939(19) 0.27382(9) 0.0449(3) Uani d 1 1
N N1 0.77113(14) 0.1231(2) -0.00532(10) 0.0532(4) Uani d 1 1
C C1 0.73710(15) 0.1181(2) 0.08813(11) 0.0453(4) Uani d 1 1
C C4 0.62428(15) 0.1069(2) 0.22648(11) 0.0460(4) Uani d 1 1
C C6 0.32806(15) 0.1149(2) 0.34380(11) 0.0438(4) Uani d 1 1
O O2 0.68543(14) 0.1159(2) -0.06611(9) 0.0733(4) Uani d 1 1
C C5 0.53109(16) 0.1040(3) 0.29481(12) 0.0496(4) Uani d 1 1
C C7 0.35846(18) 0.1360(3) 0.43745(12) 0.0512(4) Uani d 1 1
C C3 0.75216(17) 0.1053(3) 0.24363(13) 0.0625(5) Uani d 1 1
O O1 0.88152(13) 0.1329(3) -0.02073(10) 0.0807(5) Uani d 1 1
C C2 0.81816(17) 0.1119(3) 0.16344(13) 0.0581(5) Uani d 1 1
O O3 0.16507(15) 0.0835(3) 0.22346(11) 0.0904(6) Uani d 1 1
C C8 0.26579(19) 0.1470(3) 0.49960(13) 0.0574(5) Uani d 1 1
C C11 0.20103(17) 0.1045(3) 0.31379(13) 0.0584(5) Uani d 1 1
C C9 0.1415(2) 0.1387(3) 0.46888(15) 0.0665(5) Uani d 1 1
C C10 0.1095(2) 0.1179(4) 0.37699(17) 0.0748(6) Uani d 1 1
H H2 0.904(2) 0.113(3) 0.1586(14) 0.068(6) Uiso d 1 1
H H3 0.787(2) 0.107(3) 0.2986(17) 0.073(7) Uiso d 1 1
H H5 0.564(2) 0.096(3) 0.3560(17) 0.079(7) Uiso d 1 1
H H7 0.447(2) 0.150(3) 0.4606(13) 0.063(6) Uiso d 1 1
H H10 0.028(3) 0.112(4) 0.3543(19) 0.100(9) Uiso d 1 1
H H9 0.080(2) 0.151(3) 0.5109(16) 0.078(7) Uiso d 1 1
H H8 0.288(2) 0.167(3) 0.5609(16) 0.069(6) Uiso d 1 1
H H1 0.227(3) 0.069(4) 0.198(2) 0.097(10) Uiso d 1 1

loop_
_atom_site_aniso_label
_atom_site_aniso_U_11
_atom_site_aniso_U_22
_atom_site_aniso_U_33
_atom_site_aniso_U_12
_atom_site_aniso_U_13
_atom_site_aniso_U_23
S1 0.0373(2) 0.0531(3) 0.0481(2) -0.00158(18) 0.00516(15) 0.00117(19)
N2 0.0434(7) 0.0456(8) 0.0468(7) -0.0009(6) 0.0106(5) -0.0022(6)
N1 0.0513(8) 0.0589(9) 0.0506(8) -0.0077(7) 0.0128(6) 0.0009(7)
C1 0.0413(8) 0.0481(9) 0.0475(8) -0.0043(7) 0.0102(6) -0.0017(7)
C4 0.0415(8) 0.0509(10) 0.0463(8) -0.0008(7) 0.0083(6) -0.0016(7)
C6 0.0416(8) 0.0412(8) 0.0496(8) 0.0020(7) 0.0113(6) 0.0011(7)
O2 0.0625(8) 0.1093(12) 0.0482(7) -0.0094(8) 0.0035(6) 0.0076(7)
C5 0.0433(9) 0.0598(11) 0.0463(9) 0.0000(8) 0.0086(7) -0.0012(8)
C7 0.0498(9) 0.0535(11) 0.0510(9) 0.0034(8) 0.0087(7) 0.0005(8)
C3 0.0435(9) 0.0957(16) 0.0482(10) -0.0015(9) 0.0028(7) -0.0021(10)
O1 0.0533(8) 0.1232(14) 0.0681(9) -0.0151(8) 0.0234(7) -0.0032(9)
C2 0.0368(8) 0.0814(13) 0.0567(10) -0.0030(9) 0.0072(7) -0.0037(9)
O3 0.0490(8) 0.160(2) 0.0621(9) 0.0045(10) 0.0003(7) -0.0177(10)
C8 0.0652(11) 0.0581(12) 0.0506(10) 0.0055(9) 0.0174(9) 0.0026(8)
C11 0.0448(9) 0.0739(13) 0.0572(10) -0.0007(9) 0.0077(7) -0.0046(9)
C9 0.0600(11) 0.0721(14) 0.0707(13) 0.0035(10) 0.0295(10) 0.0010(10)
C10 0.0410(10) 0.1066(19) 0.0783(14) -0.0021(11) 0.0147(9) -0.0058(13)

loop_
_atom_type_symbol
_atom_type_description
_atom_type_scat_dispersion_real
_atom_type_scat_dispersion_imag
_atom_type_scat_source
C C 0.0033 0.0016 'International Tables Vol C Tables 4.2.6.8 and 6.1.1.4'
H H 0.0000 0.0000 'International Tables Vol C Tables 4.2.6.8 and 6.1.1.4'
N N 0.0061 0.0033 'International Tables Vol C Tables 4.2.6.8 and 6.1.1.4'
O O 0.0106 0.0060 'International Tables Vol C Tables 4.2.6.8 and 6.1.1.4'
S S 0.1246 0.1234 'International Tables Vol C Tables 4.2.6.8 and 6.1.1.4'

loop_
_geom_angle_atom_site_label_1
_geom_angle_atom_site_label_2
_geom_angle_atom_site_label_3
_geom_angle
C1 S1 C4 89.58(8)
C5 N2 C6 120.03(15)
O1 N1 O2 123.60(15)
O1 N1 C1 118.92(15)
O2 N1 C1 117.48(15)
C2 C1 N1 125.76(16)
C2 C1 S1 114.73(13)
N1 C1 S1 119.50(13)
C3 C4 C5 126.26(16)
C3 C4 S1 112.18(13)
C5 C4 S1 121.56(13)
C7 C6 C11 118.31(16)
C7 C6 N2 126.03(16)
C11 C6 N2 115.62(15)
N2 C5 C4 122.75(16)
N2 C5 H5 122.4(15)
C4 C5 H5 114.9(15)
C8 C7 C6 121.03(18)
C8 C7 H7 118.6(12)
C6 C7 H7 120.3(12)
C4 C3 C2 113.16(17)
C4 C3 H3 122.7(16)
C2 C3 H3 124.1(16)
C1 C2 C3 110.35(16)
C1 C2 H2 121.6(13)
C3 C2 H2 128.0(13)
C11 O3 H1 106(2)
C9 C8 C7 119.92(19)
C9 C8 H8 120.7(14)
C7 C8 H8 119.3(14)
O3 C11 C10 118.94(18)
O3 C11 C6 121.26(17)
C10 C11 C6 119.80(18)
C10 C9 C8 120.01(18)
C10 C9 H9 120.7(14)
C8 C9 H9 119.3(14)
C9 C10 C11 120.9(2)
C9 C10 H10 122.2(18)
C11 C10 H10 116.8(18)

loop_
_geom_bond_atom_site_label_1
_geom_bond_atom_site_label_2
_geom_bond_distance
S1 C1 1.7054(18)
S1 C4 1.7107(18)
N2 C5 1.264(2)
N2 C6 1.411(2)
N1 O1 1.212(2)
N1 O2 1.231(2)
N1 C1 1.428(2)
C1 C2 1.352(3)
C4 C3 1.368(3)
C4 C5 1.447(2)
C6 C7 1.387(3)
C6 C11 1.396(2)
C5 H5 0.94(2)
C7 C8 1.380(3)
C7 H7 0.99(2)
C3 C2 1.399(3)
C3 H3 0.86(2)
C2 H2 0.92(2)
O3 C11 1.353(2)
O3 H1 0.78(3)
C8 C9 1.370(3)
C8 H8 0.92(2)
C11 C10 1.383(3)
C9 C10 1.366(3)
C9 H9 0.93(2)
C10 H10 0.91(3)

loop_
_geom_hbond_atom_site_label_D
_geom_hbond_atom_site_label_H
_geom_hbond_atom_site_label_A
_geom_hbond_site_symmetry_A
_geom_hbond_distance_DH
_geom_hbond_distance_HA
_geom_hbond_distance_DA
_geom_hbond_angle_DHA
O3 H1 O2 3_655 0.78(3) 2.54(3) 3.192(3) 141(3)
O3 H1 N2 . 0.78(3) 2.23(3) 2.711(2) 121(3)

loop_
_geom_torsion_atom_site_label_1
_geom_torsion_atom_site_label_2
_geom_torsion_atom_site_label_3
_geom_torsion_atom_site_label_4
_geom_torsion
O1 N1 C1 C2 -4.2(3)
O2 N1 C1 C2 175.3(2)
O1 N1 C1 S1 177.06(14)
O2 N1 C1 S1 -3.4(2)
C4 S1 C1 C2 0.44(16)
C4 S1 C1 N1 179.27(14)
C1 S1 C4 C3 -0.44(16)
C1 S1 C4 C5 179.02(15)
C5 N2 C6 C7 7.5(3)
C5 N2 C6 C11 -174.84(17)
C6 N2 C5 C4 -177.11(16)
C3 C4 C5 N2 178.60(19)
S1 C4 C5 N2 -0.8(3)
C11 C6 C7 C8 -0.1(3)
N2 C6 C7 C8 177.44(17)
C5 C4 C3 C2 -179.07(19)
S1 C4 C3 C2 0.4(2)
N1 C1 C2 C3 -179.06(17)
S1 C1 C2 C3 -0.3(2)
C4 C3 C2 C1 0.0(3)
C6 C7 C8 C9 -0.6(3)
C7 C6 C11 O3 -179.9(2)
N2 C6 C11 O3 2.3(3)
C7 C6 C11 C10 0.9(3)
N2 C6 C11 C10 -176.96(19)
C7 C8 C9 C10 0.6(3)
C8 C9 C10 C11 0.1(4)
O3 C11 C10 C9 179.8(2)
C6 C11 C10 C9 -0.9(4)
